data_4111673
loop_
_publ_author_name
'Curtis P. Berlinguette'
'Alina Dragulescu-Andrasi'
'Andreas Sieber'
'Hans-Ulrich G\"udel'
'Catalina Achim'
'Kim R. Dunbar'

_publ_section_title
;
 A Charge-Transfer-Induced Spin Transition in a Discrete Complex: The Role
 of Extrinsic Factors in Stabilizing Three Electronic Isomeric Forms of a
 Cyanide-Bridged Co/Fe Cluster
;
_journal_name_full 'Journal of the American Chemical Society'
_journal_page_first 6766
_journal_page_last 6779
_journal_paper_doi 10.1021/ja043162u
_journal_volume 127
_journal_year 2005
_chemical_formula_moiety 'C108 H118 Co3 Fe2 N24 O11'
_chemical_formula_sum 'C108 H118 Co3 Fe2 N24 O11'
_chemical_formula_weight 2216.7
_chemical_name_common {(Co(tmphen)2)3(Fe(CN)6)2}.11H2O
_chemical_name_systematic {(Co(tmphen)2)3(Fe(CN)6)2}.11H2O
_space_group_IT_number 14
_symmetry_cell_setting monoclinic
_symmetry_space_group_name_Hall '-P 2ybc'
_symmetry_space_group_name_H-M 'P 1 21/c 1'
_atom_sites_solution_hydrogens geom
_atom_sites_solution_primary direct
_atom_sites_solution_secondary difmap
_audit_creation_method SHELXL-97
_cell_angle_alpha 90.00
_cell_angle_beta 97.688(19)
_cell_angle_gamma 90.00
_cell_formula_units_Z 4
_cell_length_a 19.054(14)
_cell_length_b 24.95(2)
_cell_length_c 24.782(18)
_cell_measurement_reflns_used 12224
_cell_measurement_temperature 130(2)
_cell_measurement_theta_max 17.4395
_cell_measurement_theta_min 2.1615
_cell_volume 11675(15)
_computing_cell_refinement 'SAINT (BRUKER, 2001)'
_computing_data_collection 'SMART (BRUKER, 2000)'
_computing_data_reduction 'SAINT (BRUKER, 2001)'
_computing_structure_refinement 'SHELXL-97 (Sheldrick, 1997)'
_computing_structure_solution 'SHELXS-97 (Sheldrick, 1990)'
_diffrn_ambient_temperature 130(2)
_diffrn_measured_fraction_theta_full 1.000
_diffrn_measured_fraction_theta_max 1.000
_diffrn_measurement_device_type 'BRUKER APEX'
_diffrn_radiation_monochromator graphite
_diffrn_radiation_source 'fine-focus sealed tube'
_diffrn_radiation_type MoK\a
_diffrn_radiation_wavelength 0.71073
_diffrn_reflns_av_R_equivalents 0.0754
_diffrn_reflns_av_sigmaI/netI 0.0596
_diffrn_reflns_limit_h_max 19
_diffrn_reflns_limit_h_min -19
_diffrn_reflns_limit_k_max 24
_diffrn_reflns_limit_k_min -24
_diffrn_reflns_limit_l_max 24
_diffrn_reflns_limit_l_min -22
_diffrn_reflns_number 57830
_diffrn_reflns_theta_full 20.82
_diffrn_reflns_theta_max 20.82
_diffrn_reflns_theta_min 1.08
_exptl_absorpt_coefficient_mu 0.724
_exptl_absorpt_correction_T_max 0.8013
_exptl_absorpt_correction_T_min 0.7271
_exptl_absorpt_correction_type multi-scan
_exptl_absorpt_process_details 'SADABS: Bruker,2000'
_exptl_crystal_colour red
_exptl_crystal_density_diffrn 1.248
_exptl_crystal_description block
_exptl_crystal_F_000 4532
_exptl_crystal_size_max 0.47
_exptl_crystal_size_mid 0.36
_exptl_crystal_size_min 0.32
_refine_diff_density_max 1.147
_refine_diff_density_min -1.146
_refine_diff_density_rms 0.292
_refine_ls_extinction_coef 0.0122(3)
_refine_ls_extinction_expression Fc^*^=kFc[1+0.001xFc^2^\l^3^/sin(2\q)]^-1/4^
_refine_ls_extinction_method SHELXL
_refine_ls_goodness_of_fit_ref 1.136
_refine_ls_hydrogen_treatment mixed
_refine_ls_matrix_type full
_refine_ls_number_parameters 1395
_refine_ls_number_reflns 12224
_refine_ls_number_restraints 0
_refine_ls_restrained_S_all 1.136
_refine_ls_R_factor_all 0.1289
_refine_ls_R_factor_gt 0.0971
_refine_ls_shift/su_max 0.702
_refine_ls_shift/su_mean 0.025
_refine_ls_structure_factor_coef Fsqd
_refine_ls_weighting_details 'calc w=1/[\s^2^(Fo^2^)+(0.1796P)^2^+20.0561P] where P=(Fo^2^+2Fc^2^)/3'
_refine_ls_weighting_scheme calc
_refine_ls_wR_factor_gt 0.2587
_refine_ls_wR_factor_ref 0.2881
_reflns_number_gt 8976
_reflns_number_total 12224
_reflns_threshold_expression >2sigma(I)
_cod_data_source_file ja043162usi20041118_094408_04.cif
_cod_data_source_block {[Co(tmphen)2]3[Fe(CN)6]2}_130K
_cod_original_cell_volume 11676(15)
_cod_database_code 4111673

loop_
_symmetry_equiv_pos_as_xyz
'x, y, z'
'-x, y+1/2, -z+1/2'
'-x, -y, -z'
'x, -y-1/2, z-1/2'

loop_
_atom_site_label
_atom_site_type_symbol
_atom_site_fract_x
_atom_site_fract_y
_atom_site_fract_z
_atom_site_U_iso_or_equiv
_atom_site_adp_type
_atom_site_occupancy
_atom_site_symmetry_multiplicity
_atom_site_calc_flag
_atom_site_refinement_flags
_atom_site_disorder_assembly
_atom_site_disorder_group
Co1 Co 0.06086(3) 0.37107(3) 0.61580(3) 0.0435(2) Uani 1 1 d . A -1
Co2 Co 0.29200(4) 0.36585(3) 0.82980(3) 0.0471(2) Uani 1 1 d . A -1
Co3 Co 0.35555(4) 0.54586(3) 0.66479(3) 0.0429(2) Uani 1 1 d . A -1
Fe1 Fe 0.32240(4) 0.35148(3) 0.63590(3) 0.0492(2) Uani 1 1 d . A -1
Fe2 Fe 0.13936(4) 0.51344(3) 0.75316(3) 0.0568(3) Uani 1 1 d . A -1
O1S O -0.0871(13) 0.0523(10) 0.4221(10) 0.132(8) Uiso 0.25 1 d P B -1
O2S O -0.2794(11) 0.1668(9) 0.5598(9) 0.110(7) Uiso 0.25 1 d P C -2
O3S O 0.0847(7) 0.0568(5) 0.4615(5) 0.137(4) Uiso 0.50 1 d P D -3
O4S O 0.0712(8) 0.0845(6) 0.4964(6) 0.165(5) Uiso 0.50 1 d P E -4
O5S O -0.237(2) 0.2201(19) 0.7168(19) 0.256(19) Uiso 0.25 1 d P F -5
O6S O 0.1367(12) 0.0677(10) 0.6495(10) 0.121(8) Uiso 0.25 1 d P G -6
O7S O -0.2193(10) 0.2328(8) 0.8048(8) 0.096(6) Uiso 0.25 1 d P H -7
O8S O 0.2825(14) 0.1157(10) 0.8067(10) 0.132(8) Uiso 0.25 1 d P I -8
O9S O 0.3058(7) 0.1785(6) 0.7634(6) 0.150(5) Uiso 0.50 1 d P J -9
O10S O -0.1379(11) 0.4519(9) 0.7643(9) 0.106(7) Uiso 0.25 1 d P K -10
O11S O -0.2210(19) 0.5539(14) 0.7582(14) 0.187(13) Uiso 0.25 1 d P L -11
O12S O 0.4200(14) 0.2142(11) 0.5476(11) 0.136(9) Uiso 0.25 1 d P M -12
O13S O 0.3161(6) 0.1906(4) 0.9111(4) 0.107(3) Uiso 0.50 1 d P N -13
O14S O 0.1141(7) 0.4803(6) 0.9219(6) 0.145(5) Uiso 0.50 1 d P O -14
O15S O -0.0670(8) 0.5810(6) 0.8647(6) 0.167(5) Uiso 0.50 1 d P P -15
O16S O 0.5079(13) 0.2917(10) 1.0813(10) 0.128(8) Uiso 0.25 1 d P Q -16
O17S O 0.7173(14) 0.4628(11) 1.0007(11) 0.139(9) Uiso 0.25 1 d P R -17
O18S O 0.7165(8) 0.3836(6) 0.7600(6) 0.167(6) Uiso 0.50 1 d P S -18
O19S O 0.6319(8) 0.3558(6) 0.6660(6) 0.156(5) Uiso 0.50 1 d P T -19
O20S O 0.6126(13) 0.4116(10) 0.6720(10) 0.125(8) Uiso 0.25 1 d P U -20
O21S O 0.2276(11) 0.7026(8) 0.7282(8) 0.098(6) Uiso 0.25 1 d P V -13
O22S O 0.2243(10) 0.8198(8) 0.5974(8) 0.098(6) Uiso 0.25 1 d P W -22
O27S O 0.3722(16) 0.7026(13) 0.3547(12) 0.165(11) Uiso 0.25 1 d P X -27
O28S O 0.2510(12) 0.7092(9) 0.3385(9) 0.110(7) Uiso 0.25 1 d P Y -28
O29S O -0.2417(6) 0.1700(5) 0.7263(5) 0.128(4) Uiso 0.50 1 d P Z -29
N1 N 0.3073(3) 0.3273(2) 0.5129(2) 0.086(2) Uani 1 1 d . A -1
N2 N 0.3236(3) 0.2292(2) 0.6543(2) 0.0772(19) Uani 1 1 d . A -1
N3 N 0.4851(3) 0.3570(2) 0.6395(3) 0.089(2) Uani 1 1 d . A -1
N4 N 0.1604(2) 0.34368(17) 0.62678(16) 0.0440(13) Uani 1 1 d . A -1
N5 N 0.3230(2) 0.36716(17) 0.75859(19) 0.0517(14) Uani 1 1 d . A -1
N6 N 0.3292(2) 0.47431(18) 0.63196(18) 0.0521(14) Uani 1 1 d . A -1
N7 N 0.0926(2) 0.44065(19) 0.65570(16) 0.0537(14) Uani 1 1 d . A -1
N8 N 0.2141(2) 0.41602(17) 0.80839(17) 0.0477(13) Uani 1 1 d . A -1
N9 N 0.2796(2) 0.54144(16) 0.71186(16) 0.0450(13) Uani 1 1 d . A -1
N10 N 0.0846(3) 0.6169(2) 0.6961(2) 0.0788(18) Uani 1 1 d . A -1
N11 N -0.0067(3) 0.4894(3) 0.7868(3) 0.136(3) Uani 1 1 d . A -1
N12 N 0.1813(4) 0.5773(2) 0.8589(2) 0.106(2) Uani 1 1 d . A -1
N13 N 0.0716(2) 0.39622(18) 0.53610(18) 0.0531(14) Uani 1 1 d . A -1
N14 N -0.0405(2) 0.4042(2) 0.5884(2) 0.0638(15) Uani 1 1 d . A -1
N15 N 0.01554(19) 0.29716(17) 0.58750(15) 0.0401(12) Uani 1 1 d . A -1
N16 N 0.0316(2) 0.33750(17) 0.68739(16) 0.0449(13) Uani 1 1 d . A -1
N17 N 0.2268(2) 0.30361(17) 0.80919(17) 0.0485(13) Uani 1 1 d . A -1
N18 N 0.2602(3) 0.3521(2) 0.90256(19) 0.0634(16) Uani 1 1 d . A -1
N19 N 0.3742(3) 0.32031(19) 0.8573(2) 0.0801(19) Uani 1 1 d . A -1
N20 N 0.3583(3) 0.42460(18) 0.85666(19) 0.0599(15) Uani 1 1 d . A -1
N21 N 0.4338(2) 0.51744(15) 0.72266(17) 0.0404(12) Uani 1 1 d . A -1
N22 N 0.3958(2) 0.61712(17) 0.70056(19) 0.0539(15) Uani 1 1 d . A -1
N23 N 0.4278(2) 0.55341(17) 0.6119(2) 0.0582(15) Uani 1 1 d . A -1
N24 N 0.2979(2) 0.59167(17) 0.60605(17) 0.0490(13) Uani 1 1 d . A -1
C1 C 0.3130(3) 0.3375(2) 0.5587(3) 0.064(2) Uani 1 1 d . A -1
C2 C 0.3244(3) 0.2747(3) 0.6479(2) 0.0593(19) Uani 1 1 d . A -1
C3 C 0.4243(3) 0.3543(2) 0.6389(3) 0.063(2) Uani 1 1 d . A -1
C4 C 0.2210(3) 0.3477(2) 0.6303(2) 0.0425(16) Uani 1 1 d . A -1
C5 C 0.3253(3) 0.36213(19) 0.7124(2) 0.0456(16) Uani 1 1 d . A -1
C6 C 0.3230(3) 0.4284(2) 0.6293(2) 0.0502(17) Uani 1 1 d . A -1
C7 C 0.1119(3) 0.4702(2) 0.6915(2) 0.0503(17) Uani 1 1 d . A -1
C8 C 0.1826(3) 0.4523(2) 0.7878(2) 0.0465(16) Uani 1 1 d . A -1
C9 C 0.2278(3) 0.5295(2) 0.7276(2) 0.0479(17) Uani 1 1 d . A -1
C10 C 0.1039(3) 0.5772(3) 0.7173(2) 0.067(2) Uani 1 1 d . A -1
C11 C 0.0481(4) 0.4987(3) 0.7746(3) 0.092(2) Uani 1 1 d . A -1
C12 C 0.1644(4) 0.5532(3) 0.8193(2) 0.079(2) Uani 1 1 d . A -1
C13 C 0.4924(3) 0.5333(2) 0.6120(3) 0.071(2) Uani 1 1 d . A -1
H13 H 0.5092 0.5118 0.6426 0.085 Uiso 1 1 calc R . .
C14 C 0.5368(3) 0.5392(3) 0.5754(3) 0.082(2) Uani 1 1 d . A -1
C15 C 0.5140(3) 0.5663(3) 0.5279(3) 0.099(2) Uani 1 1 d . A -1
C16 C 0.4450(4) 0.5917(2) 0.5227(3) 0.084(2) Uani 1 1 d . A -1
C17 C 0.4157(4) 0.6242(3) 0.4797(3) 0.087(2) Uani 1 1 d . A -1
H17 H 0.4420 0.6308 0.4504 0.105 Uiso 1 1 calc R . .
C18 C 0.3505(4) 0.6466(3) 0.4786(3) 0.097(3) Uani 1 1 d . A -1
H18 H 0.3328 0.6679 0.4480 0.117 Uiso 1 1 calc R . .
C19 C 0.3058(3) 0.6396(3) 0.5223(2) 0.069(2) Uani 1 1 d . A -1
C20 C 0.2375(3) 0.6627(3) 0.5245(2) 0.069(2) Uani 1 1 d . A -1
C21 C 0.2019(3) 0.6483(2) 0.5676(2) 0.0616(19) Uani 1 1 d . A -1
C22 C 0.2333(3) 0.6124(2) 0.6073(2) 0.0534(18) Uani 1 1 d . A -1
H22 H 0.2077 0.6025 0.6361 0.064 Uiso 1 1 calc R . .
C23 C 0.3348(3) 0.6057(2) 0.5638(2) 0.0601(18) Uani 1 1 d . A -1
C24 C 0.4048(3) 0.5826(2) 0.5672(2) 0.0634(18) Uani 1 1 d . A -1
C25 C 0.6101(3) 0.5173(3) 0.5816(4) 0.117(3) Uani 1 1 d . A -1
H25A H 0.6158 0.4946 0.5502 0.176 Uiso 1 1 calc R . .
H25B H 0.6186 0.4959 0.6150 0.176 Uiso 1 1 calc R . .
H25C H 0.6441 0.5469 0.5836 0.176 Uiso 1 1 calc R . .
C26 C 0.5592(4) 0.5769(3) 0.4832(4) 0.154(3) Uani 1 1 d . A -1
H26A H 0.5891 0.6084 0.4927 0.230 Uiso 1 1 calc R . .
H26B H 0.5286 0.5836 0.4488 0.230 Uiso 1 1 calc R . .
H26C H 0.5892 0.5457 0.4791 0.230 Uiso 1 1 calc R . .
C27 C 0.2024(5) 0.6993(3) 0.4802(3) 0.103(3) Uani 1 1 d . A -1
H27A H 0.1559 0.6849 0.4658 0.155 Uiso 1 1 calc R . .
H27B H 0.2320 0.7017 0.4508 0.155 Uiso 1 1 calc R . .
H27C H 0.1967 0.7351 0.4953 0.155 Uiso 1 1 calc R . .
C28 C 0.1297(3) 0.6716(3) 0.5743(3) 0.071(2) Uani 1 1 d . A -1
H28A H 0.1115 0.6541 0.6049 0.106 Uiso 1 1 calc R . .
H28B H 0.0969 0.6657 0.5409 0.106 Uiso 1 1 calc R . .
H28C H 0.1344 0.7102 0.5814 0.106 Uiso 1 1 calc R . .
C29 C 0.3739(3) 0.6676(2) 0.6894(3) 0.073(2) Uani 1 1 d . A -1
H29 H 0.3318 0.6729 0.6648 0.087 Uiso 1 1 calc R . .
C30 C 0.4090(4) 0.7116(3) 0.7114(4) 0.103(3) Uani 1 1 d . A -1
C31 C 0.4707(4) 0.7052(2) 0.7489(3) 0.099(3) Uani 1 1 d . A -1
C32 C 0.4950(3) 0.6536(2) 0.7613(3) 0.067(2) Uani 1 1 d . A -1
C33 C 0.5568(4) 0.6409(2) 0.7957(3) 0.087(3) Uani 1 1 d . A -1
H33 H 0.5846 0.6693 0.8127 0.105 Uiso 1 1 calc R . .
C34 C 0.5789(3) 0.5897(2) 0.8061(3) 0.087(2) Uani 1 1 d . A -1
H34 H 0.6219 0.5834 0.8294 0.105 Uiso 1 1 calc R . .
C35 C 0.5388(3) 0.5456(2) 0.7827(3) 0.064(2) Uani 1 1 d . A -1
C36 C 0.5581(4) 0.4910(2) 0.7914(3) 0.076(2) Uani 1 1 d . A -1
C37 C 0.5117(3) 0.4520(2) 0.7689(3) 0.064(2) Uani 1 1 d . A -1
C38 C 0.4504(3) 0.4667(2) 0.7339(2) 0.0480(16) Uani 1 1 d . A -1
H38 H 0.4198 0.4394 0.7178 0.058 Uiso 1 1 calc R . .
C39 C 0.4769(3) 0.5560(2) 0.7468(2) 0.0461(16) Uani 1 1 d . A -1
C40 C 0.4554(3) 0.61088(19) 0.7363(2) 0.0488(17) Uani 1 1 d . A -1
C41 C 0.3777(4) 0.7675(3) 0.6956(4) 0.148(4) Uani 1 1 d . A -1
H41A H 0.3736 0.7881 0.7287 0.222 Uiso 1 1 calc R . .
H41B H 0.3308 0.7634 0.6745 0.222 Uiso 1 1 calc R . .
H41C H 0.4090 0.7864 0.6737 0.222 Uiso 1 1 calc R . .
C42 C 0.5117(5) 0.7526(3) 0.7720(4) 0.167(4) Uani 1 1 d . A -1
H42A H 0.4899 0.7854 0.7556 0.250 Uiso 1 1 calc R . .
H42B H 0.5606 0.7501 0.7639 0.250 Uiso 1 1 calc R . .
H42C H 0.5116 0.7537 0.8115 0.250 Uiso 1 1 calc R . .
C43 C 0.6246(4) 0.4758(3) 0.8296(4) 0.125(3) Uani 1 1 d . A -1
H43A H 0.6189 0.4862 0.8669 0.187 Uiso 1 1 calc R . .
H43B H 0.6655 0.4945 0.8184 0.187 Uiso 1 1 calc R . .
H43C H 0.6321 0.4371 0.8280 0.187 Uiso 1 1 calc R . .
C44 C 0.5269(4) 0.3931(2) 0.7751(3) 0.087(3) Uani 1 1 d . A -1
H44A H 0.5655 0.3836 0.7544 0.130 Uiso 1 1 calc R . .
H44B H 0.4844 0.3727 0.7612 0.130 Uiso 1 1 calc R . .
H44C H 0.5409 0.3847 0.8136 0.130 Uiso 1 1 calc R . .
C45 C 0.1253(3) 0.3917(2) 0.5077(3) 0.064(2) Uani 1 1 d . A -1
H45 H 0.1671 0.3753 0.5254 0.076 Uiso 1 1 calc R . .
C46 C 0.1267(3) 0.4090(2) 0.4531(2) 0.067(2) Uani 1 1 d . A -1
C47 C 0.0692(4) 0.4314(2) 0.4258(3) 0.071(2) Uani 1 1 d . A -1
C48 C 0.0094(3) 0.4377(2) 0.4524(2) 0.0601(19) Uani 1 1 d . A -1
C49 C -0.0546(3) 0.4624(2) 0.4283(3) 0.069(2) Uani 1 1 d . A -1
H49 H -0.0580 0.4752 0.3919 0.083 Uiso 1 1 calc R . .
C50 C -0.1092(4) 0.4677(2) 0.4554(2) 0.067(2) Uani 1 1 d . A -1
H50 H -0.1501 0.4852 0.4374 0.081 Uiso 1 1 calc R . .
C51 C -0.1117(3) 0.4498(2) 0.5084(3) 0.064(2) Uani 1 1 d . A -1
C52 C -0.1659(4) 0.4531(3) 0.5386(3) 0.081(2) Uani 1 1 d . A -1
C53 C -0.1632(3) 0.4332(2) 0.5904(3) 0.067(2) Uani 1 1 d . A -1
C54 C -0.0955(3) 0.4089(3) 0.6155(3) 0.086(2) Uani 1 1 d . A -1
H54 H -0.0916 0.3963 0.6519 0.103 Uiso 1 1 calc R . .
C55 C -0.0467(3) 0.4239(2) 0.5371(3) 0.0621(19) Uani 1 1 d . A -1
C56 C 0.0112(3) 0.4196(2) 0.5078(3) 0.0586(19) Uani 1 1 d . A -1
C57 C 0.1935(4) 0.4001(3) 0.4279(3) 0.086(2) Uani 1 1 d . A -1
H57A H 0.2305 0.3859 0.4554 0.128 Uiso 1 1 calc R . .
H57B H 0.2092 0.4342 0.4140 0.128 Uiso 1 1 calc R . .
H57C H 0.1842 0.3745 0.3978 0.128 Uiso 1 1 calc R . .
C58 C 0.0643(4) 0.4523(3) 0.3684(3) 0.091(3) Uani 1 1 d . A -1
H58A H 0.1095 0.4464 0.3545 0.137 Uiso 1 1 calc R . .
H58B H 0.0538 0.4908 0.3681 0.137 Uiso 1 1 calc R . .
H58C H 0.0266 0.4334 0.3452 0.137 Uiso 1 1 calc R . .
C59 C -0.2363(3) 0.4800(3) 0.5147(3) 0.099(3) Uani 1 1 d . A -1
H59A H -0.2312 0.5190 0.5172 0.148 Uiso 1 1 calc R . .
H59B H -0.2741 0.4685 0.5353 0.148 Uiso 1 1 calc R . .
H59C H -0.2483 0.4696 0.4765 0.148 Uiso 1 1 calc R . .
C60 C -0.2185(3) 0.4361(4) 0.6277(3) 0.113(3) Uani 1 1 d . A -1
H60A H -0.2230 0.4732 0.6398 0.170 Uiso 1 1 calc R . .
H60B H -0.2048 0.4131 0.6595 0.170 Uiso 1 1 calc R . .
H60C H -0.2640 0.4240 0.6084 0.170 Uiso 1 1 calc R . .
C61 C 0.0088(3) 0.2764(2) 0.5380(2) 0.0459(16) Uani 1 1 d . A -1
H61 H 0.0269 0.2968 0.5106 0.055 Uiso 1 1 calc R . .
C62 C -0.0222(3) 0.2276(2) 0.5227(2) 0.0489(17) Uani 1 1 d . A -1
C63 C -0.0515(3) 0.1973(2) 0.5612(2) 0.0540(18) Uani 1 1 d . A -1
C64 C -0.0462(3) 0.2189(2) 0.6148(2) 0.0484(17) Uani 1 1 d . A -1
C65 C -0.0729(3) 0.1916(3) 0.6587(2) 0.0654(19) Uani 1 1 d . A -1
H65 H -0.0954 0.1578 0.6523 0.078 Uiso 1 1 calc R . .
C66 C -0.0666(3) 0.2128(3) 0.7086(2) 0.075(2) Uani 1 1 d . A -1
H66 H -0.0861 0.1938 0.7363 0.090 Uiso 1 1 calc R . .
C67 C -0.0310(3) 0.2640(3) 0.7225(2) 0.0611(19) Uani 1 1 d . A -1
C68 C -0.0208(3) 0.2863(2) 0.7745(2) 0.0626(19) Uani 1 1 d . A -1
C69 C 0.0171(3) 0.3331(2) 0.7821(2) 0.0551(18) Uani 1 1 d . A -1
C70 C 0.0421(3) 0.3564(2) 0.7369(2) 0.0515(17) Uani 1 1 d . A -1
H70 H 0.0689 0.3885 0.7427 0.062 Uiso 1 1 calc R . .
C71 C -0.0036(3) 0.2904(2) 0.6804(2) 0.0487(17) Uani 1 1 d . A -1
C72 C -0.0124(2) 0.2682(2) 0.62635(19) 0.0389(15) Uani 1 1 d . A -1
C73 C -0.0251(4) 0.2075(3) 0.4655(2) 0.071(2) Uani 1 1 d . A -1
H73A H 0.0030 0.1746 0.4653 0.106 Uiso 1 1 calc R . .
H73B H -0.0057 0.2348 0.4432 0.106 Uiso 1 1 calc R . .
H73C H -0.0743 0.2000 0.4506 0.106 Uiso 1 1 calc R . .
C74 C -0.0872(3) 0.1451(2) 0.5458(2) 0.068(2) Uani 1 1 d . A -1
H74A H -0.1212 0.1500 0.5128 0.103 Uiso 1 1 calc R . .
H74B H -0.1121 0.1327 0.5756 0.103 Uiso 1 1 calc R . .
H74C H -0.0516 0.1185 0.5388 0.103 Uiso 1 1 calc R . .
C75 C -0.0514(4) 0.2596(3) 0.8207(2) 0.087(2) Uani 1 1 d . A -1
H75A H -0.0129 0.2484 0.8486 0.130 Uiso 1 1 calc R . .
H75B H -0.0790 0.2282 0.8069 0.130 Uiso 1 1 calc R . .
H75C H -0.0823 0.2849 0.8365 0.130 Uiso 1 1 calc R . .
C76 C 0.0321(3) 0.3604(3) 0.8366(2) 0.066(2) Uani 1 1 d . A -1
H76A H -0.0127 0.3693 0.8498 0.099 Uiso 1 1 calc R . .
H76B H 0.0590 0.3933 0.8329 0.099 Uiso 1 1 calc R . .
H76C H 0.0597 0.3363 0.8625 0.099 Uiso 1 1 calc R . .
C77 C 0.2091(3) 0.2816(2) 0.7599(2) 0.0539(18) Uani 1 1 d . A -1
H77 H 0.2277 0.2968 0.7297 0.065 Uiso 1 1 calc R . .
C78 C 0.1653(3) 0.2380(2) 0.7515(2) 0.0555(18) Uani 1 1 d . A -1
C79 C 0.1360(3) 0.2152(2) 0.7942(2) 0.0588(19) Uani 1 1 d . A -1
C80 C 0.1521(3) 0.2398(2) 0.8462(2) 0.0554(18) Uani 1 1 d . A -1
C81 C 0.1256(3) 0.2223(3) 0.8952(2) 0.073(2) Uani 1 1 d . A -1
H81 H 0.0923 0.1938 0.8928 0.088 Uiso 1 1 calc R . .
C82 C 0.1461(3) 0.2448(3) 0.9439(2) 0.067(2) Uani 1 1 d . A -1
H82 H 0.1298 0.2301 0.9753 0.080 Uiso 1 1 calc R . .
C83 C 0.1917(3) 0.2901(2) 0.9497(2) 0.0574(19) Uani 1 1 d . A -1
C84 C 0.2143(4) 0.3164(3) 1.0002(3) 0.083(2) Uani 1 1 d . A -1
C85 C 0.2585(4) 0.3596(3) 0.9994(3) 0.088(3) Uani 1 1 d . A -1
C86 C 0.2800(4) 0.3766(3) 0.9498(3) 0.087(3) Uani 1 1 d . A -1
H86 H 0.3101 0.4069 0.9502 0.105 Uiso 1 1 calc R . .
C87 C 0.2173(3) 0.3090(2) 0.9030(2) 0.0538(18) Uani 1 1 d . A -1
C88 C 0.1974(3) 0.2835(2) 0.8519(2) 0.0462(16) Uani 1 1 d . A -1
C89 C 0.1539(3) 0.2142(3) 0.6951(2) 0.070(2) Uani 1 1 d . A -1
H89A H 0.1796 0.1801 0.6950 0.105 Uiso 1 1 calc R . .
H89B H 0.1715 0.2390 0.6694 0.105 Uiso 1 1 calc R . .
H89C H 0.1032 0.2078 0.6842 0.105 Uiso 1 1 calc R . .
C90 C 0.0911(3) 0.1654(3) 0.7869(3) 0.083(2) Uani 1 1 d . A -1
H90A H 0.0590 0.1678 0.7527 0.125 Uiso 1 1 calc R . .
H90B H 0.0634 0.1621 0.8173 0.125 Uiso 1 1 calc R . .
H90C H 0.1218 0.1340 0.7861 0.125 Uiso 1 1 calc R . .
C91 C 0.1884(4) 0.2969(3) 1.0520(3) 0.097(3) Uani 1 1 d . A -1
H91A H 0.2277 0.2802 1.0756 0.146 Uiso 1 1 calc R . .
H91B H 0.1506 0.2705 1.0428 0.146 Uiso 1 1 calc R . .
H91C H 0.1701 0.3272 1.0709 0.146 Uiso 1 1 calc R . .
C92 C 0.2861(5) 0.3911(4) 1.0521(3) 0.131(4) Uani 1 1 d . A -1
H92A H 0.2949 0.3661 1.0827 0.196 Uiso 1 1 calc R . .
H92B H 0.2506 0.4175 1.0595 0.196 Uiso 1 1 calc R . .
H92C H 0.3302 0.4095 1.0472 0.196 Uiso 1 1 calc R . .
C93 C 0.3800(5) 0.2683(3) 0.8545(3) 0.107(3) Uani 1 1 d . A -1
H93 H 0.3422 0.2483 0.8352 0.128 Uiso 1 1 calc R . .
C94 C 0.4399(6) 0.2411(3) 0.8789(4) 0.145(4) Uani 1 1 d . A -1
C95 C 0.4975(6) 0.2698(3) 0.9052(4) 0.140(4) Uani 1 1 d . A -1
C96 C 0.4903(5) 0.3256(3) 0.9104(3) 0.117(3) Uani 1 1 d . A -1
C97 C 0.5446(5) 0.3614(3) 0.9367(4) 0.132(4) Uani 1 1 d . A -1
H97 H 0.5875 0.3466 0.9543 0.159 Uiso 1 1 calc R . .
C98 C 0.5357(4) 0.4155(4) 0.9367(4) 0.127(3) Uani 1 1 d . A -1
H98 H 0.5714 0.4372 0.9561 0.152 Uiso 1 1 calc R . .
C99 C 0.4731(4) 0.4407(3) 0.9080(3) 0.084(2) Uani 1 1 d . A -1
C100 C 0.4607(4) 0.4961(3) 0.9051(3) 0.078(2) Uani 1 1 d . A -1
C101 C 0.3989(4) 0.5145(2) 0.8742(3) 0.069(2) Uani 1 1 d . A -1
C102 C 0.3485(3) 0.4773(2) 0.8518(2) 0.064(2) Uani 1 1 d . A -1
H102 H 0.3055 0.4902 0.8323 0.077 Uiso 1 1 calc R . .
C103 C 0.4203(4) 0.4065(3) 0.8829(3) 0.076(2) Uani 1 1 d . A -1
C104 C 0.4283(4) 0.3489(3) 0.8831(3) 0.081(2) Uani 1 1 d . A -1
C105 C 0.4432(7) 0.1791(3) 0.8779(5) 0.218(7) Uani 1 1 d . A -1
H10G H 0.4833 0.1667 0.9039 0.327 Uiso 1 1 calc R . .
H10H H 0.4493 0.1669 0.8413 0.327 Uiso 1 1 calc R . .
H10I H 0.3991 0.1643 0.8881 0.327 Uiso 1 1 calc R . .
C106 C 0.5662(6) 0.2427(4) 0.9374(5) 0.212(5) Uani 1 1 d . A -1
H10J H 0.6001 0.2706 0.9512 0.319 Uiso 1 1 calc R . .
H10K H 0.5879 0.2189 0.9129 0.319 Uiso 1 1 calc R . .
H10L H 0.5529 0.2219 0.9681 0.319 Uiso 1 1 calc R . .
C107 C 0.5137(5) 0.5349(3) 0.9337(4) 0.121(4) Uani 1 1 d . A -1
H10D H 0.5524 0.5150 0.9547 0.181 Uiso 1 1 calc R . .
H10E H 0.4904 0.5576 0.9582 0.181 Uiso 1 1 calc R . .
H10F H 0.5327 0.5574 0.9066 0.181 Uiso 1 1 calc R . .
C108 C 0.3812(4) 0.5733(2) 0.8669(3) 0.084(2) Uani 1 1 d . A -1
H10A H 0.3756 0.5892 0.9023 0.127 Uiso 1 1 calc R . .
H10B H 0.3369 0.5773 0.8421 0.127 Uiso 1 1 calc R . .
H10C H 0.4195 0.5917 0.8516 0.127 Uiso 1 1 calc R . .
O30S O 0.5547(13) 0.2967(10) 1.0818(9) 0.117(8) Uiso 0.25 1 d P A -30
O31S O 0.4799(11) 0.2914(8) 1.0527(8) 0.086(6) Uiso 0.25 1 d P B -31
O37S O 0.6744(7) 0.4847(5) 1.0058(5) 0.136(4) Uiso 0.50 1 d P C -37
O35S O 0.2729(13) 0.0767(11) 0.7952(10) 0.130(8) Uiso 0.25 1 d P D -35
O32S O 0.5185(14) 0.3219(11) 1.0485(11) 0.133(8) Uiso 0.25 1 d P E -32
O36S O 0.7182(15) 0.4778(11) 1.0273(11) 0.131(9) Uiso 0.25 1 d P F -36
O33S O 0.0238(15) 0.0302(11) 0.4249(11) 0.145(9) Uiso 0.25 1 d P G -33
O38S O 0.4332(9) 0.2491(7) 0.5408(7) 0.073(5) Uiso 0.25 1 d P H -38
O34S O 0.2013(13) 0.0651(10) 0.6699(10) 0.128(8) Uiso 0.25 1 d P I -34

loop_
_atom_site_aniso_label
_atom_site_aniso_U_11
_atom_site_aniso_U_22
_atom_site_aniso_U_33
_atom_site_aniso_U_23
_atom_site_aniso_U_13
_atom_site_aniso_U_12
Co1 0.0286(3) 0.0667(5) 0.0347(4) 0.0056(4) 0.0024(3) 0.0025(3)
Co2 0.0568(4) 0.0402(4) 0.0424(4) 0.0083(3) -0.0007(4) -0.0039(4)
Co3 0.0447(4) 0.0331(4) 0.0529(4) 0.0050(3) 0.0137(3) 0.0029(3)
Fe1 0.0403(4) 0.0513(5) 0.0555(5) 0.0125(4) 0.0051(4) 0.0057(4)
Fe2 0.0670(5) 0.0654(5) 0.0410(4) 0.0102(4) 0.0183(4) 0.0277(4)
N1 0.093(4) 0.101(4) 0.064(3) 0.018(3) 0.010(3) -0.001(3)
N2 0.060(3) 0.051(3) 0.115(4) 0.024(3) -0.008(3) 0.010(3)
N3 0.048(3) 0.092(4) 0.130(5) -0.014(4) 0.018(3) 0.004(3)
N4 0.042(2) 0.053(3) 0.035(2) 0.010(2) -0.002(2) 0.001(2)
N5 0.049(3) 0.045(3) 0.056(3) 0.006(2) -0.009(2) -0.010(2)
N6 0.050(2) 0.054(3) 0.056(3) 0.012(2) 0.023(2) 0.003(2)
N7 0.036(2) 0.089(3) 0.038(2) 0.030(2) 0.010(2) 0.013(2)
N8 0.045(2) 0.052(3) 0.044(3) 0.006(2) 0.001(2) -0.009(2)
N9 0.064(3) 0.031(2) 0.038(2) -0.003(2) 0.001(2) 0.006(2)
N10 0.108(4) 0.076(3) 0.054(3) -0.004(3) 0.017(3) 0.044(3)
N11 0.108(4) 0.187(7) 0.132(5) 0.043(5) 0.081(4) 0.061(4)
N12 0.191(6) 0.077(4) 0.054(3) -0.001(3) 0.030(4) 0.039(4)
N13 0.028(2) 0.061(3) 0.066(3) 0.008(2) -0.010(2) 0.006(2)
N14 0.034(2) 0.078(3) 0.083(3) -0.035(3) 0.021(2) -0.009(2)
N15 0.032(2) 0.061(3) 0.030(2) 0.006(2) 0.0144(18) 0.003(2)
N16 0.040(2) 0.064(3) 0.030(2) -0.001(2) 0.0029(19) -0.020(2)
N17 0.050(2) 0.053(3) 0.041(3) -0.001(2) 0.001(2) -0.009(2)
N18 0.072(3) 0.068(3) 0.048(3) -0.005(3) 0.001(3) -0.016(3)
N19 0.123(4) 0.041(3) 0.071(3) 0.009(3) -0.005(3) 0.016(3)
N20 0.075(3) 0.040(3) 0.066(3) 0.006(2) 0.015(3) 0.010(2)
N21 0.040(2) 0.027(2) 0.055(3) -0.006(2) 0.010(2) -0.0052(19)
N22 0.042(2) 0.046(3) 0.072(3) 0.005(2) -0.001(2) -0.002(2)
N23 0.050(2) 0.040(3) 0.091(3) 0.005(2) 0.034(2) -0.001(2)
N24 0.047(2) 0.051(3) 0.050(3) -0.007(2) 0.010(2) -0.009(2)
C1 0.057(3) 0.068(4) 0.067(4) 0.024(3) 0.004(3) 0.008(3)
C2 0.031(3) 0.081(4) 0.064(4) 0.011(3) 0.000(3) 0.014(3)
C3 0.054(4) 0.059(4) 0.076(4) 0.002(3) 0.005(3) 0.004(3)
C4 0.044(3) 0.046(3) 0.036(3) 0.011(2) -0.001(2) -0.002(3)
C5 0.033(3) 0.034(3) 0.067(4) 0.014(3) -0.004(3) -0.003(2)
C6 0.040(3) 0.063(4) 0.051(3) 0.021(3) 0.018(3) 0.009(3)
C7 0.033(3) 0.079(4) 0.040(3) 0.023(3) 0.013(2) 0.023(3)
C8 0.048(3) 0.055(3) 0.038(3) 0.000(3) 0.010(3) 0.001(3)
C9 0.066(3) 0.039(3) 0.037(3) 0.003(3) 0.000(3) 0.010(3)
C10 0.087(4) 0.069(4) 0.048(3) 0.009(3) 0.020(3) 0.035(3)
C11 0.088(4) 0.123(6) 0.071(4) 0.027(4) 0.037(4) 0.056(4)
C12 0.123(5) 0.072(4) 0.047(4) 0.010(3) 0.027(4) 0.050(4)
C13 0.052(3) 0.051(4) 0.115(5) -0.014(4) 0.036(3) -0.011(3)
C14 0.075(4) 0.062(4) 0.120(5) -0.004(4) 0.056(4) -0.012(3)
C15 0.076(3) 0.091(4) 0.151(5) -0.063(4) 0.091(3) -0.045(3)
C16 0.123(5) 0.057(4) 0.084(4) -0.016(3) 0.052(4) -0.047(4)
C17 0.100(5) 0.083(5) 0.090(5) -0.025(4) 0.054(4) -0.023(4)
C18 0.154(6) 0.090(5) 0.049(4) 0.005(4) 0.016(4) -0.057(5)
C19 0.089(4) 0.074(4) 0.047(4) -0.001(3) 0.019(3) -0.032(3)
C20 0.080(4) 0.070(4) 0.055(4) 0.001(3) 0.006(3) -0.013(4)
C21 0.065(4) 0.072(4) 0.045(3) -0.011(3) -0.002(3) -0.020(3)
C22 0.049(3) 0.065(4) 0.045(3) -0.012(3) 0.001(3) -0.013(3)
C23 0.071(4) 0.055(3) 0.059(4) -0.009(3) 0.027(3) -0.025(3)
C24 0.056(3) 0.063(4) 0.081(4) -0.029(3) 0.046(3) -0.023(3)
C25 0.069(4) 0.090(5) 0.211(8) -0.044(5) 0.084(4) -0.004(4)
C26 0.174(5) 0.116(6) 0.208(6) -0.067(5) 0.163(5) -0.058(5)
C27 0.145(7) 0.103(6) 0.060(4) 0.016(4) 0.005(5) 0.002(5)
C28 0.066(4) 0.077(4) 0.067(4) 0.004(4) -0.002(3) 0.007(4)
C29 0.057(4) 0.038(3) 0.113(5) 0.005(4) -0.029(4) 0.005(3)
C30 0.082(5) 0.038(4) 0.172(7) -0.002(4) -0.045(5) -0.008(3)
C31 0.081(4) 0.038(4) 0.157(7) 0.008(4) -0.056(5) -0.021(3)
C32 0.061(4) 0.026(3) 0.104(5) 0.002(3) -0.024(4) -0.003(3)
C33 0.079(4) 0.034(3) 0.132(6) 0.003(4) -0.044(4) -0.012(3)
C34 0.074(4) 0.040(4) 0.129(6) 0.004(4) -0.054(4) -0.012(3)
C35 0.056(4) 0.053(4) 0.078(4) 0.003(3) -0.009(3) 0.000(3)
C36 0.079(4) 0.038(3) 0.102(5) 0.009(3) -0.023(4) 0.010(3)
C37 0.061(4) 0.040(3) 0.083(4) -0.005(3) -0.016(3) 0.006(3)
C38 0.046(3) 0.037(3) 0.060(3) 0.002(3) 0.007(3) -0.003(3)
C39 0.040(3) 0.045(3) 0.053(3) -0.001(3) 0.008(3) 0.001(3)
C40 0.048(3) 0.027(3) 0.067(4) 0.005(3) -0.003(3) -0.002(3)
C41 0.114(6) 0.040(4) 0.258(10) 0.016(5) -0.097(6) 0.009(4)
C42 0.166(7) 0.032(4) 0.257(10) 0.007(5) -0.138(6) -0.020(4)
C43 0.087(5) 0.056(4) 0.201(8) 0.007(5) -0.090(5) 0.005(4)
C44 0.095(5) 0.028(3) 0.125(6) 0.015(4) -0.029(4) 0.003(3)
C45 0.044(3) 0.065(4) 0.078(4) 0.005(3) -0.005(3) 0.006(3)
C46 0.085(4) 0.050(3) 0.058(4) 0.018(3) -0.018(3) -0.007(3)
C47 0.082(4) 0.051(4) 0.075(4) 0.010(3) -0.005(4) 0.001(3)
C48 0.071(4) 0.045(3) 0.052(3) 0.010(3) -0.037(3) -0.006(3)
C49 0.075(4) 0.051(4) 0.073(4) -0.006(3) -0.021(4) 0.004(3)
C50 0.081(4) 0.054(4) 0.060(4) -0.003(3) -0.017(3) -0.011(3)
C51 0.035(3) 0.054(4) 0.104(5) -0.033(3) 0.007(3) -0.001(3)
C52 0.078(4) 0.091(5) 0.074(4) -0.019(4) 0.014(4) -0.006(4)
C53 0.031(3) 0.062(4) 0.114(5) -0.025(4) 0.031(3) 0.001(3)
C54 0.058(4) 0.102(5) 0.101(5) -0.030(4) 0.021(4) -0.021(4)
C55 0.046(3) 0.066(4) 0.070(4) -0.022(3) -0.009(3) -0.004(3)
C56 0.040(3) 0.043(3) 0.091(4) -0.011(3) -0.002(3) 0.000(3)
C57 0.098(5) 0.089(5) 0.073(4) 0.023(4) 0.028(4) -0.011(4)
C58 0.142(6) 0.064(4) 0.059(4) 0.019(4) -0.020(4) 0.014(4)
C59 0.052(4) 0.099(5) 0.134(6) -0.031(5) -0.027(4) 0.024(4)
C60 0.048(4) 0.144(7) 0.153(7) -0.032(6) 0.028(4) 0.011(4)
C61 0.047(3) 0.054(3) 0.038(3) 0.012(3) 0.013(2) 0.014(3)
C62 0.050(3) 0.065(4) 0.031(3) 0.005(3) 0.003(3) 0.006(3)
C63 0.048(3) 0.070(4) 0.043(3) -0.002(3) 0.004(3) -0.003(3)
C64 0.048(3) 0.067(4) 0.030(3) -0.005(3) 0.002(2) -0.013(3)
C65 0.083(4) 0.078(4) 0.034(3) -0.005(3) 0.004(3) -0.043(3)
C66 0.088(4) 0.097(5) 0.043(3) -0.002(3) 0.018(3) -0.055(4)
C67 0.069(3) 0.090(4) 0.026(3) 0.000(3) 0.015(3) -0.040(3)
C68 0.070(4) 0.078(4) 0.039(3) 0.005(3) 0.004(3) -0.029(3)
C69 0.064(3) 0.076(4) 0.025(3) -0.001(3) 0.006(3) -0.025(3)
C70 0.057(3) 0.068(4) 0.027(3) 0.002(3) -0.002(3) -0.024(3)
C71 0.050(3) 0.060(4) 0.036(3) -0.001(3) 0.006(3) -0.011(3)
C72 0.033(3) 0.055(3) 0.028(3) 0.002(3) 0.004(2) -0.003(3)
C73 0.095(4) 0.074(4) 0.046(4) -0.008(3) 0.017(3) -0.005(4)
C74 0.076(4) 0.073(4) 0.055(4) -0.008(3) 0.006(3) -0.023(3)
C75 0.110(5) 0.118(5) 0.036(3) -0.003(3) 0.022(3) -0.064(4)
C76 0.073(4) 0.082(4) 0.044(3) -0.007(3) 0.009(3) -0.027(3)
C77 0.049(3) 0.071(4) 0.039(3) 0.005(3) -0.005(3) -0.022(3)
C78 0.061(3) 0.060(4) 0.044(3) 0.001(3) -0.002(3) -0.017(3)
C79 0.060(3) 0.064(4) 0.050(3) 0.005(3) -0.001(3) -0.014(3)
C80 0.052(3) 0.068(4) 0.048(3) 0.015(3) 0.014(3) -0.007(3)
C81 0.066(4) 0.090(5) 0.063(4) 0.010(4) 0.007(3) -0.020(4)
C82 0.066(4) 0.090(4) 0.044(3) 0.011(3) 0.010(3) -0.027(3)
C83 0.059(3) 0.075(4) 0.036(3) 0.008(3) -0.004(3) -0.009(3)
C84 0.078(4) 0.119(6) 0.050(4) 0.001(4) 0.006(3) -0.027(4)
C85 0.091(5) 0.128(6) 0.045(4) -0.017(4) 0.004(4) -0.039(4)
C86 0.087(5) 0.100(5) 0.073(5) -0.018(4) 0.001(4) -0.028(4)
C87 0.053(3) 0.069(4) 0.037(3) 0.006(3) -0.001(3) -0.011(3)
C88 0.048(3) 0.055(3) 0.034(3) 0.008(3) 0.002(3) -0.011(3)
C89 0.055(3) 0.091(5) 0.061(4) -0.004(4) -0.001(3) -0.027(3)
C90 0.083(4) 0.092(5) 0.075(4) -0.002(4) 0.011(4) -0.043(4)
C91 0.090(5) 0.150(7) 0.053(4) 0.000(4) 0.015(4) -0.028(5)
C92 0.135(7) 0.185(8) 0.074(5) -0.045(5) 0.022(5) -0.070(6)
C93 0.139(7) 0.042(4) 0.128(6) 0.021(4) -0.018(6) 0.014(4)
C94 0.193(9) 0.069(5) 0.152(8) -0.013(6) -0.052(7) 0.011(6)
C95 0.208(9) 0.073(5) 0.123(7) 0.011(5) -0.040(7) 0.073(5)
C96 0.166(7) 0.070(5) 0.100(6) -0.002(4) -0.032(6) 0.048(5)
C97 0.127(7) 0.091(6) 0.160(8) -0.017(6) -0.050(6) 0.042(5)
C98 0.109(6) 0.109(6) 0.139(7) -0.024(6) -0.069(5) 0.013(5)
C99 0.100(5) 0.056(4) 0.091(5) -0.014(4) -0.008(4) 0.009(4)
C100 0.079(4) 0.073(4) 0.079(5) -0.011(4) 0.000(4) 0.006(4)
C101 0.092(4) 0.044(3) 0.075(4) -0.003(3) 0.028(4) 0.002(3)
C102 0.084(4) 0.043(3) 0.072(4) 0.005(3) 0.029(3) 0.004(3)
C103 0.098(5) 0.062(4) 0.067(4) 0.005(3) 0.007(4) 0.013(4)
C104 0.094(5) 0.059(4) 0.086(5) 0.010(4) -0.004(4) 0.031(4)
C105 0.315(14) 0.031(4) 0.273(14) 0.010(6) -0.091(12) 0.051(7)
C106 0.267(10) 0.111(6) 0.219(11) 0.003(7) -0.113(9) 0.111(7)
C107 0.115(6) 0.084(5) 0.155(8) -0.029(6) -0.017(6) -0.015(5)
C108 0.092(5) 0.046(4) 0.119(6) -0.003(4) 0.032(4) -0.005(4)

loop_
_atom_type_symbol
_atom_type_description
_atom_type_scat_dispersion_real
_atom_type_scat_dispersion_imag
_atom_type_scat_source
C C 0.0033 0.0016 'International Tables Vol C Tables 4.2.6.8 and 6.1.1.4'
H H 0.0000 0.0000 'International Tables Vol C Tables 4.2.6.8 and 6.1.1.4'
N N 0.0061 0.0033 'International Tables Vol C Tables 4.2.6.8 and 6.1.1.4'
O O 0.0106 0.0060 'International Tables Vol C Tables 4.2.6.8 and 6.1.1.4'
Fe Fe 0.3463 0.8444 'International Tables Vol C Tables 4.2.6.8 and 6.1.1.4'
Co Co 0.3494 0.9721 'International Tables Vol C Tables 4.2.6.8 and 6.1.1.4'

loop_
_geom_angle_atom_site_label_1
_geom_angle_atom_site_label_2
_geom_angle_atom_site_label_3
_geom_angle
N4 Co1 N7 90.62(17)
N4 Co1 N16 95.88(16)
N7 Co1 N16 91.42(17)
N4 Co1 N13 91.13(16)
N7 Co1 N13 98.08(18)
N16 Co1 N13 168.14(16)
N4 Co1 N15 94.87(16)
N7 Co1 N15 168.41(16)
N16 Co1 N15 77.89(16)
N13 Co1 N15 92.02(16)
N4 Co1 N14 168.62(18)
N7 Co1 N14 91.21(18)
N16 Co1 N14 95.30(18)
N13 Co1 N14 77.49(18)
N15 Co1 N14 85.42(17)
N5 Co2 N8 93.14(18)
N5 Co2 N19 90.0(2)
N8 Co2 N19 174.2(2)
N5 Co2 N20 92.01(19)
N8 Co2 N20 92.51(19)
N19 Co2 N20 82.5(2)
N5 Co2 N18 171.15(19)
N8 Co2 N18 92.48(19)
N19 Co2 N18 85.0(2)
N20 Co2 N18 94.6(2)
N5 Co2 N17 92.02(18)
N8 Co2 N17 90.26(18)
N19 Co2 N17 94.5(2)
N20 Co2 N17 174.98(18)
N18 Co2 N17 81.13(19)
N9 Co3 N6 91.52(17)
N9 Co3 N23 175.34(17)
N6 Co3 N23 88.57(18)
N9 Co3 N21 95.11(17)
N6 Co3 N21 95.47(17)
N23 Co3 N21 89.52(18)
N9 Co3 N24 94.85(18)
N6 Co3 N24 97.32(18)
N23 Co3 N24 80.52(18)
N21 Co3 N24 163.55(16)
N9 Co3 N22 93.04(18)
N6 Co3 N22 173.00(17)
N23 Co3 N22 87.32(18)
N21 Co3 N22 78.84(17)
N24 Co3 N22 87.59(18)
C5 Fe1 C4 88.5(2)
C5 Fe1 C1 175.6(2)
C4 Fe1 C1 87.7(2)
C5 Fe1 C6 86.9(2)
C4 Fe1 C6 93.4(2)
C1 Fe1 C6 95.6(2)
C5 Fe1 C2 89.3(2)
C4 Fe1 C2 87.8(2)
C1 Fe1 C2 88.4(3)
C6 Fe1 C2 175.9(2)
C5 Fe1 C3 93.5(2)
C4 Fe1 C3 177.9(2)
C1 Fe1 C3 90.2(3)
C6 Fe1 C3 87.1(2)
C2 Fe1 C3 91.8(2)
C8 Fe2 C7 87.9(2)
C8 Fe2 C10 174.9(3)
C7 Fe2 C10 93.2(3)
C8 Fe2 C12 89.1(2)
C7 Fe2 C12 175.5(3)
C10 Fe2 C12 90.0(3)
C8 Fe2 C11 94.4(3)
C7 Fe2 C11 87.3(3)
C10 Fe2 C11 90.6(3)
C12 Fe2 C11 89.6(3)
C8 Fe2 C9 88.3(2)
C7 Fe2 C9 90.7(2)
C10 Fe2 C9 86.8(3)
C12 Fe2 C9 92.6(3)
C11 Fe2 C9 176.6(3)
C4 N4 Co1 154.7(4)
C5 N5 Co2 163.0(4)
C6 N6 Co3 158.4(4)
C7 N7 Co1 159.9(4)
C8 N8 Co2 160.4(4)
C9 N9 Co3 160.7(4)
C45 N13 C56 114.4(5)
C45 N13 Co1 130.8(4)
C56 N13 Co1 114.8(4)
C54 N14 C55 117.9(5)
C54 N14 Co1 128.4(5)
C55 N14 Co1 113.7(4)
C61 N15 C72 116.6(4)
C61 N15 Co1 129.3(3)
C72 N15 Co1 114.1(3)
C70 N16 C71 116.5(4)
C70 N16 Co1 128.6(4)
C71 N16 Co1 114.9(3)
C77 N17 C88 118.6(5)
C77 N17 Co2 128.3(4)
C88 N17 Co2 113.1(3)
C86 N18 C87 117.3(5)
C86 N18 Co2 129.0(5)
C87 N18 Co2 113.5(4)
C93 N19 C104 119.3(6)
C93 N19 Co2 128.3(5)
C104 N19 Co2 112.3(4)
C102 N20 C103 118.5(5)
C102 N20 Co2 128.5(4)
C103 N20 Co2 112.9(4)
C38 N21 C39 118.3(4)
C38 N21 Co3 127.4(3)
C39 N21 Co3 113.9(3)
C29 N22 C40 116.9(5)
C29 N22 Co3 128.7(4)
C40 N22 Co3 114.1(3)
C13 N23 C24 113.9(5)
C13 N23 Co3 132.1(4)
C24 N23 Co3 114.0(4)
C22 N24 C23 118.8(5)
C22 N24 Co3 127.3(4)
C23 N24 Co3 113.6(3)
N1 C1 Fe1 177.6(6)
N2 C2 Fe1 178.0(5)
N3 C3 Fe1 178.2(6)
N4 C4 Fe1 177.8(5)
N5 C5 Fe1 175.8(5)
N6 C6 Fe1 170.8(5)
N7 C7 Fe2 174.9(5)
N8 C8 Fe2 174.9(5)
N9 C9 Fe2 176.9(5)
N10 C10 Fe2 177.4(6)
N11 C11 Fe2 178.9(8)
N12 C12 Fe2 178.2(7)
N23 C13 C14 129.1(6)
C13 C14 C15 118.7(6)
C13 C14 C25 124.4(7)
C15 C14 C25 117.0(7)
C14 C15 C16 118.0(6)
C14 C15 C26 124.4(6)
C16 C15 C26 117.2(7)
C17 C16 C24 118.4(6)
C17 C16 C15 125.9(7)
C24 C16 C15 115.6(6)
C18 C17 C16 121.7(7)
C17 C18 C19 123.5(6)
C23 C19 C20 119.4(6)
C23 C19 C18 113.9(6)
C20 C19 C18 126.7(6)
C21 C20 C19 117.8(6)
C21 C20 C27 120.0(6)
C19 C20 C27 122.1(6)
C20 C21 C22 119.9(6)
C20 C21 C28 121.8(5)
C22 C21 C28 118.3(5)
N24 C22 C21 122.5(5)
N24 C23 C19 121.6(5)
N24 C23 C24 114.4(5)
C19 C23 C24 124.0(6)
N23 C24 C16 124.4(5)
N23 C24 C23 117.3(5)
C16 C24 C23 118.2(6)
N22 C29 C30 123.5(6)
C29 C30 C31 119.6(6)
C29 C30 C41 118.3(6)
C31 C30 C41 122.0(6)
C32 C31 C30 118.4(6)
C32 C31 C42 120.8(6)
C30 C31 C42 120.7(6)
C31 C32 C33 125.0(5)
C31 C32 C40 117.7(5)
C33 C32 C40 117.3(5)
C34 C33 C32 122.9(6)
C33 C34 C35 121.0(6)
C39 C35 C36 116.9(5)
C39 C35 C34 118.5(5)
C36 C35 C34 124.6(5)
C37 C36 C35 118.4(6)
C37 C36 C43 120.7(5)
C35 C36 C43 120.6(6)
C36 C37 C38 119.9(5)
C36 C37 C44 122.9(5)
C38 C37 C44 116.9(5)
N21 C38 C37 122.3(5)
N21 C39 C35 123.9(5)
N21 C39 C40 117.1(4)
C35 C39 C40 118.9(5)
N22 C40 C32 123.8(5)
N22 C40 C39 114.8(4)
C32 C40 C39 121.3(5)
N13 C45 C46 126.5(5)
C47 C46 C45 119.6(6)
C47 C46 C57 122.2(6)
C45 C46 C57 118.3(5)
C46 C47 C48 118.2(6)
C46 C47 C58 124.8(7)
C48 C47 C58 117.1(6)
C47 C48 C49 123.7(6)
C47 C48 C56 119.8(5)
C49 C48 C56 116.4(6)
C50 C49 C48 121.2(6)
C49 C50 C51 125.3(6)
C52 C51 C50 128.7(6)
C52 C51 C55 114.1(6)
C50 C51 C55 117.1(6)
C51 C52 C53 124.0(6)
C51 C52 C59 120.1(6)
C53 C52 C59 115.9(6)
C52 C53 C54 117.5(6)
C52 C53 C60 128.4(6)
C54 C53 C60 114.0(6)
N14 C54 C53 121.9(7)
N14 C55 C56 118.9(5)
N14 C55 C51 124.5(5)
C56 C55 C51 116.6(6)
N13 C56 C55 115.1(5)
N13 C56 C48 121.6(5)
C55 C56 C48 123.3(5)
N15 C61 C62 125.7(5)
C61 C62 C63 119.0(5)
C61 C62 C73 120.9(5)
C63 C62 C73 120.1(5)
C62 C63 C64 116.7(5)
C62 C63 C74 120.5(5)
C64 C63 C74 122.8(5)
C72 C64 C63 119.8(5)
C72 C64 C65 117.5(5)
C63 C64 C65 122.6(5)
C66 C65 C64 121.1(6)
C65 C66 C67 123.0(6)
C68 C67 C71 119.0(5)
C68 C67 C66 124.7(5)
C71 C67 C66 116.3(5)
C69 C68 C67 118.1(5)
C69 C68 C75 121.5(5)
C67 C68 C75 120.3(5)
C68 C69 C70 118.2(5)
C68 C69 C76 122.7(5)
C70 C69 C76 119.1(5)
N16 C70 C69 125.2(5)
N16 C71 C67 122.9(5)
N16 C71 C72 116.6(5)
C67 C71 C72 120.5(5)
N15 C72 C64 122.2(4)
N15 C72 C71 116.3(4)
C64 C72 C71 121.5(5)
N17 C77 C78 122.6(5)
C77 C78 C79 120.6(5)
C77 C78 C89 117.6(5)
C79 C78 C89 121.7(5)
C78 C79 C80 117.1(5)
C78 C79 C90 121.8(5)
C80 C79 C90 121.0(5)
C88 C80 C79 119.2(5)
C88 C80 C81 115.8(5)
C79 C80 C81 125.0(5)
C82 C81 C80 122.5(6)
C81 C82 C83 121.6(6)
C87 C83 C82 117.5(5)
C87 C83 C84 118.3(6)
C82 C83 C84 124.2(6)
C85 C84 C83 117.4(6)
C85 C84 C91 122.5(6)
C83 C84 C91 120.1(6)
C84 C85 C86 120.0(6)
C84 C85 C92 121.6(6)
C86 C85 C92 118.4(7)
N18 C86 C85 123.2(7)
N18 C87 C83 123.6(5)
N18 C87 C88 116.0(5)
C83 C87 C88 120.4(5)
N17 C88 C80 121.9(5)
N17 C88 C87 116.1(5)
C80 C88 C87 122.0(5)
N19 C93 C94 122.0(8)
C95 C94 C93 120.1(8)
C95 C94 C105 119.2(9)
C93 C94 C105 120.7(9)
C94 C95 C96 118.0(8)
C94 C95 C106 124.1(8)
C96 C95 C106 117.3(8)
C95 C96 C104 116.9(8)
C95 C96 C97 125.3(8)
C104 C96 C97 117.5(7)
C98 C97 C96 122.0(8)
C97 C98 C99 121.7(8)
C103 C99 C100 118.2(6)
C103 C99 C98 116.6(6)
C100 C99 C98 125.1(7)
C101 C100 C99 118.5(6)
C101 C100 C107 120.6(6)
C99 C100 C107 120.9(6)
C100 C101 C102 119.0(6)
C100 C101 C108 123.1(6)
C102 C101 C108 117.8(6)
N20 C102 C101 122.7(6)
N20 C103 C99 122.7(6)
N20 C103 C104 114.9(6)
C99 C103 C104 122.4(6)
N19 C104 C96 123.4(6)
N19 C104 C103 116.9(6)
C96 C104 C103 119.7(7)

loop_
_geom_bond_atom_site_label_1
_geom_bond_atom_site_label_2
_geom_bond_distance
Co1 N4 2.001(4)
Co1 N7 2.048(5)
Co1 N16 2.103(4)
Co1 N13 2.108(5)
Co1 N15 2.116(4)
Co1 N14 2.127(4)
Co2 N5 1.935(5)
Co2 N8 1.960(4)
Co2 N19 1.981(5)
Co2 N20 1.990(5)
Co2 N18 2.007(5)
Co2 N17 2.012(4)
Co3 N9 1.980(5)
Co3 N6 1.998(5)
Co3 N23 2.033(5)
Co3 N21 2.052(4)
Co3 N24 2.051(4)
Co3 N22 2.086(5)
Fe1 C5 1.907(6)
Fe1 C4 1.920(5)
Fe1 C1 1.929(7)
Fe1 C6 1.927(6)
Fe1 C2 1.937(7)
Fe1 C3 1.934(6)
Fe2 C8 1.886(5)
Fe2 C7 1.885(6)
Fe2 C10 1.902(6)
Fe2 C12 1.921(6)
Fe2 C11 1.921(7)
Fe2 C9 1.920(6)
N1 C1 1.155(8)
N2 C2 1.149(8)
N3 C3 1.159(8)
N4 C4 1.150(6)
N5 C5 1.159(7)
N6 C6 1.152(7)
N7 C7 1.176(7)
N8 C8 1.164(7)
N9 C9 1.148(7)
N10 C10 1.159(8)
N11 C11 1.149(9)
N12 C12 1.160(8)
N13 C45 1.323(8)
N13 C56 1.394(7)
N14 C54 1.323(8)
N14 C55 1.355(8)
N15 C61 1.320(6)
N15 C72 1.368(6)
N16 C70 1.304(6)
N16 C71 1.354(7)
N17 C77 1.340(7)
N17 C88 1.358(7)
N18 C86 1.329(8)
N18 C87 1.352(7)
N19 C93 1.306(8)
N19 C104 1.343(9)
N20 C102 1.332(7)
N20 C103 1.348(8)
N21 C38 1.325(6)
N21 C39 1.352(6)
N22 C29 1.344(7)
N22 C40 1.354(7)
N23 C13 1.327(7)
N23 C24 1.348(7)
N24 C22 1.339(7)
N24 C23 1.382(7)
C13 C14 1.330(9)
C14 C15 1.378(10)
C14 C25 1.487(9)
C15 C16 1.449(9)
C15 C26 1.516(11)
C16 C17 1.397(10)
C16 C24 1.441(9)
C17 C18 1.358(11)
C18 C19 1.476(10)
C19 C23 1.387(8)
C19 C20 1.430(9)
C20 C21 1.387(9)
C20 C27 1.513(9)
C21 C22 1.403(8)
C21 C28 1.523(9)
C23 C24 1.447(8)
C29 C30 1.361(9)
C30 C31 1.408(10)
C30 C41 1.545(9)
C31 C32 1.388(8)
C31 C42 1.489(9)
C32 C33 1.395(9)
C32 C40 1.400(7)
C33 C34 1.358(8)
C34 C35 1.419(8)
C35 C39 1.403(8)
C35 C36 1.421(8)
C36 C37 1.381(8)
C36 C43 1.523(9)
C37 C38 1.408(8)
C37 C44 1.500(8)
C39 C40 1.442(7)
C45 C46 1.422(9)
C46 C47 1.331(9)
C46 C57 1.508(10)
C47 C48 1.401(9)
C47 C58 1.505(9)
C48 C49 1.425(8)
C48 C56 1.440(8)
C49 C50 1.319(9)
C50 C51 1.393(9)
C51 C52 1.355(9)
C51 C55 1.491(8)
C52 C53 1.372(10)
C52 C59 1.545(9)
C53 C54 1.483(9)
C53 C60 1.494(10)
C55 C56 1.403(9)
C61 C62 1.387(8)
C62 C63 1.391(8)
C62 C73 1.496(8)
C63 C64 1.424(7)
C63 C74 1.494(8)
C64 C72 1.399(7)
C64 C65 1.435(8)
C65 C66 1.334(8)
C66 C67 1.466(9)
C67 C68 1.393(8)
C67 C71 1.394(8)
C68 C69 1.373(8)
C68 C75 1.506(8)
C69 C70 1.401(8)
C69 C76 1.506(8)
C71 C72 1.438(7)
C77 C78 1.371(8)
C78 C79 1.384(8)
C78 C89 1.507(8)
C79 C80 1.422(8)
C79 C90 1.505(9)
C80 C88 1.386(8)
C80 C81 1.443(8)
C81 C82 1.341(8)
C82 C83 1.422(8)
C83 C87 1.395(8)
C83 C84 1.429(8)
C84 C85 1.370(10)
C84 C91 1.515(9)
C85 C86 1.410(10)
C85 C92 1.555(10)
C87 C88 1.423(7)
C93 C94 1.394(12)
C94 C95 1.396(13)
C94 C105 1.551(11)
C95 C96 1.406(11)
C95 C106 1.590(13)
C96 C104 1.407(10)
C96 C97 1.453(12)
C97 C98 1.360(12)
C98 C99 1.449(10)
C99 C103 1.401(10)
C99 C100 1.400(9)
C100 C101 1.394(9)
C100 C107 1.506(10)
C101 C102 1.395(8)
C101 C108 1.512(9)
C103 C104 1.444(9)
